data_7058153
loop_
_publ_author_name
'Shiva Kumar, K.'
'Naikawadi, Praveen Kumar'
'Rajesham, Bandari'
'Rambabu, D.'

_publ_section_title
;
 Four-component, three-step cascade reaction: an effective synthesis of
 indazole-fused triazolo[5,1-c]quinoxalines
;
_journal_issue 11
_journal_name_full 'New Journal of Chemistry'
_journal_page_first 4333
_journal_paper_doi 10.1039/C8NJ06299D
_journal_volume 43
_journal_year 2019
_chemical_formula_moiety 'C21 H21 N5'
_chemical_formula_sum 'C21 H21 N5'
_chemical_formula_weight 343.43
_space_group_crystal_system monoclinic
_space_group_IT_number 15
_space_group_name_Hall '-C 2yc'
_space_group_name_H-M_alt 'C 1 2/c 1'
_symmetry_space_group_name_Hall '-C 2yc'
_symmetry_space_group_name_H-M 'C 1 2/c 1'
_atom_sites_solution_hydrogens geom
_audit_creation_method SHELXL-2014/7
_audit_update_record
;
2018-11-15 deposited with the CCDC.
2019-02-05 downloaded from the CCDC.
;
_cell_angle_alpha 90
_cell_angle_beta 96.146(2)
_cell_angle_gamma 90
_cell_formula_units_Z 8
_cell_length_a 12.2671(5)
_cell_length_b 18.1570(8)
_cell_length_c 15.9123(7)
_cell_measurement_reflns_used 9907
_cell_measurement_temperature 100(2)
_cell_measurement_theta_max 28.72
_cell_measurement_theta_min 2.24
_cell_volume 3523.8(3)
_computing_cell_refinement 'Bruker SAINT'
_computing_data_collection 'Bruker APEX2'
_computing_data_reduction 'Bruker SAINT'
_computing_molecular_graphics 'Bruker SHELXTL'
_computing_publication_material 'Bruker SHELXTL'
_computing_structure_refinement 'SHELXL-2014/7 (Sheldrick, 2014)'
_computing_structure_solution 'SHELXS-97 (Sheldrick 2008)'
_diffrn_ambient_temperature 100(2)
_diffrn_measured_fraction_theta_full 0.997
_diffrn_measured_fraction_theta_max 0.998
_diffrn_measurement_device_type 'Bruker APEX-II CCD'
_diffrn_measurement_method '\f and \w scans'
_diffrn_radiation_type MoK\a
_diffrn_radiation_wavelength 0.71073
_diffrn_reflns_av_R_equivalents 0.0669
_diffrn_reflns_av_unetI/netI 0.0270
_diffrn_reflns_Laue_measured_fraction_full 0.997
_diffrn_reflns_Laue_measured_fraction_max 0.998
_diffrn_reflns_limit_h_max 16
_diffrn_reflns_limit_h_min -16
_diffrn_reflns_limit_k_max 24
_diffrn_reflns_limit_k_min -24
_diffrn_reflns_limit_l_max 21
_diffrn_reflns_limit_l_min -21
_diffrn_reflns_number 54074
_diffrn_reflns_point_group_measured_fraction_full 0.997
_diffrn_reflns_point_group_measured_fraction_max 0.998
_diffrn_reflns_theta_full 25.242
_diffrn_reflns_theta_max 28.725
_diffrn_reflns_theta_min 2.290
_exptl_absorpt_coefficient_mu 0.080
_exptl_absorpt_correction_T_max 0.990
_exptl_absorpt_correction_T_min 0.962
_exptl_absorpt_correction_type multi-scan
_exptl_absorpt_process_details SADABS,BRUKER
_exptl_crystal_colour COLOURLESS
_exptl_crystal_density_diffrn 1.295
_exptl_crystal_description BLOCK
_exptl_crystal_F_000 1456
_exptl_crystal_size_max 0.490
_exptl_crystal_size_mid 0.270
_exptl_crystal_size_min 0.130
_refine_diff_density_max 0.282
_refine_diff_density_min -0.216
_refine_diff_density_rms 0.050
_refine_ls_extinction_method none
_refine_ls_goodness_of_fit_ref 1.069
_refine_ls_hydrogen_treatment constr
_refine_ls_matrix_type full
_refine_ls_number_parameters 238
_refine_ls_number_reflns 4570
_refine_ls_number_restraints 0
_refine_ls_restrained_S_all 1.069
_refine_ls_R_factor_all 0.0842
_refine_ls_R_factor_gt 0.0633
_refine_ls_shift/su_max 0.002
_refine_ls_shift/su_mean 0.000
_refine_ls_structure_factor_coef Fsqd
_refine_ls_weighting_details 'w=1/[\s^2^(Fo^2^)+(0.0713P)^2^+2.1996P] where P=(Fo^2^+2Fc^2^)/3'
_refine_ls_weighting_scheme calc
_refine_ls_wR_factor_gt 0.1532
_refine_ls_wR_factor_ref 0.1666
_reflns_Friedel_coverage 0.000
_reflns_number_gt 3435
_reflns_number_total 4570
_reflns_threshold_expression 'I > 2\s(I)'
_cod_data_source_file c8nj06299d2.cif
_cod_data_source_block mo_NPK2_56_5_0m_a
_cod_depositor_comments
;
The following automatic conversions were performed:

'_exptl_absorpt_correction_type' value 'MULTI-SCAN' changed to
'multi-scan' according to
/home/data/users/saulius/crontab/automatic-downloads/rss-feeds/RSC/lib/dictionaries/cif_core.dic
dictionary named 'cif_core.dic' version 2.4.2 from 2011-04-26.

Automatic conversion script
Id: cif_fix_values 4973 2017-02-22 13:04:09Z antanas 

 Adding full bibliography for 7058153.cif.
;
_cod_database_code 7058153
_shelx_shelxl_version_number 2014/7
_shelx_space_group_comment
;
The symmetry employed for this shelxl refinement is uniquely defined
by the following loop, which should always be used as a source of
symmetry information in preference to the above space-group names.
They are only intended as comments.
;
_shelx_estimated_absorpt_t_min 0.962
_shelx_estimated_absorpt_t_max 0.990

loop_
_space_group_symop_operation_xyz
'x, y, z'
'-x, y, -z+1/2'
'x+1/2, y+1/2, z'
'-x+1/2, y+1/2, -z+1/2'
'-x, -y, -z'
'x, -y, z-1/2'
'-x+1/2, -y+1/2, -z'
'x+1/2, -y+1/2, z-1/2'

loop_
_atom_site_label
_atom_site_type_symbol
_atom_site_fract_x
_atom_site_fract_y
_atom_site_fract_z
_atom_site_U_iso_or_equiv
_atom_site_adp_type
_atom_site_occupancy
_atom_site_site_symmetry_order
_atom_site_calc_flag
_atom_site_refinement_flags_posn
_atom_site_refinement_flags_adp
C1 C 0.5711(3) 0.78950(17) 0.38707(19) 0.1071(11) Uani 1 1 d . .
H1A H 0.5829 0.7382 0.3713 0.161 Uiso 1 1 calc R U
H1B H 0.6347 0.8191 0.3757 0.161 Uiso 1 1 calc R U
H1C H 0.5052 0.8086 0.3539 0.161 Uiso 1 1 calc R U
C2 C 0.5566(2) 0.79358(15) 0.48094(16) 0.0858(8) Uani 1 1 d . .
H2A H 0.6223 0.7728 0.5141 0.103 Uiso 1 1 calc R U
H2B H 0.5501 0.8458 0.4975 0.103 Uiso 1 1 calc R U
C3 C 0.45699(19) 0.75234(11) 0.50177(13) 0.0613(5) Uani 1 1 d . .
H3A H 0.4612 0.7011 0.4810 0.074 Uiso 1 1 calc R U
H3B H 0.3911 0.7754 0.4714 0.074 Uiso 1 1 calc R U
C4 C 0.44379(16) 0.75054(10) 0.59636(12) 0.0532(5) Uani 1 1 d . .
H4A H 0.4457 0.8016 0.6184 0.064 Uiso 1 1 calc R U
H4B H 0.3713 0.7293 0.6044 0.064 Uiso 1 1 calc R U
C5 C 0.53100(14) 0.70651(10) 0.64576(11) 0.0456(4) Uani 1 1 d . .
C6 C 0.54773(12) 0.63132(9) 0.65349(9) 0.0368(3) Uani 1 1 d . .
C7 C 0.69607(12) 0.55893(9) 0.72981(9) 0.0370(3) Uani 1 1 d . .
C8 C 0.79594(13) 0.56035(11) 0.78017(10) 0.0461(4) Uani 1 1 d . .
H8 H 0.8286 0.6060 0.7979 0.055 Uiso 1 1 calc R U
C9 C 0.84704(13) 0.49512(11) 0.80415(11) 0.0481(4) Uani 1 1 d . .
C10 C 0.79682(13) 0.42967(11) 0.77728(11) 0.0479(4) Uani 1 1 d . .
H10 H 0.8326 0.3849 0.7944 0.057 Uiso 1 1 calc R U
C11 C 0.69718(13) 0.42560(10) 0.72681(10) 0.0413(4) Uani 1 1 d . .
C12 C 0.64522(11) 0.49284(9) 0.70278(9) 0.0347(3) Uani 1 1 d . .
C13 C 0.40073(12) 0.46800(9) 0.57249(9) 0.0375(3) Uani 1 1 d . .
C14 C 0.31575(13) 0.42783(11) 0.52476(11) 0.0474(4) Uani 1 1 d . .
H14 H 0.3155 0.3755 0.5243 0.057 Uiso 1 1 calc R U
C15 C 0.23513(14) 0.46705(12) 0.48001(11) 0.0524(5) Uani 1 1 d . .
H15 H 0.1785 0.4414 0.4466 0.063 Uiso 1 1 calc R U
C16 C 0.23278(13) 0.54426(12) 0.48152(11) 0.0524(5) Uani 1 1 d . .
H16 H 0.1743 0.5694 0.4497 0.063 Uiso 1 1 calc R U
C17 C 0.31248(13) 0.58406(11) 0.52753(11) 0.0458(4) Uani 1 1 d . .
H17 H 0.3095 0.6363 0.5286 0.055 Uiso 1 1 calc R U
C18 C 0.39986(11) 0.54555(9) 0.57364(9) 0.0354(3) Uani 1 1 d . .
C19 C 0.49500(11) 0.56436(8) 0.62536(9) 0.0338(3) Uani 1 1 d . .
C20 C 0.95507(16) 0.49450(15) 0.85952(14) 0.0675(6) Uani 1 1 d . .
H20A H 0.9415 0.4893 0.9188 0.101 Uiso 1 1 calc R U
H20B H 0.9941 0.5407 0.8521 0.101 Uiso 1 1 calc R U
H20C H 0.9996 0.4530 0.8435 0.101 Uiso 1 1 calc R U
C21 C 0.65365(17) 0.35077(11) 0.70269(14) 0.0595(5) Uani 1 1 d . .
H21A H 0.7052 0.3132 0.7269 0.089 Uiso 1 1 calc R U
H21B H 0.6447 0.3462 0.6410 0.089 Uiso 1 1 calc R U
H21C H 0.5825 0.3439 0.7244 0.089 Uiso 1 1 calc R U
N1 N 0.61610(14) 0.74059(9) 0.69205(11) 0.0560(4) Uani 1 1 d . .
N2 N 0.68477(12) 0.69186(9) 0.72828(10) 0.0537(4) Uani 1 1 d . .
N3 N 0.64376(10) 0.62508(8) 0.70498(8) 0.0399(3) Uani 1 1 d . .
N4 N 0.54438(9) 0.49867(7) 0.65045(8) 0.0333(3) Uani 1 1 d . .
N5 N 0.48794(10) 0.43887(7) 0.61912(8) 0.0399(3) Uani 1 1 d . .

loop_
_atom_site_aniso_label
_atom_site_aniso_U_11
_atom_site_aniso_U_22
_atom_site_aniso_U_33
_atom_site_aniso_U_23
_atom_site_aniso_U_13
_atom_site_aniso_U_12
C1 0.155(3) 0.088(2) 0.088(2) -0.0053(16) 0.054(2) -0.026(2)
C2 0.117(2) 0.0656(15) 0.0794(17) -0.0062(12) 0.0314(15) -0.0304(15)
C3 0.0726(13) 0.0494(11) 0.0605(12) 0.0070(9) 0.0010(10) 0.0010(9)
C4 0.0597(11) 0.0413(9) 0.0581(11) 0.0031(8) 0.0037(9) 0.0067(8)
C5 0.0459(9) 0.0425(9) 0.0479(9) -0.0011(7) 0.0030(7) -0.0044(7)
C6 0.0317(7) 0.0438(9) 0.0340(7) -0.0001(6) -0.0003(6) -0.0037(6)
C7 0.0285(7) 0.0504(9) 0.0314(7) -0.0003(6) 0.0002(6) -0.0027(6)
C8 0.0306(7) 0.0657(11) 0.0406(9) -0.0038(8) -0.0027(6) -0.0071(7)
C9 0.0292(7) 0.0773(13) 0.0369(8) 0.0025(8) -0.0014(6) 0.0013(8)
C10 0.0372(8) 0.0638(12) 0.0413(9) 0.0104(8) -0.0027(7) 0.0084(8)
C11 0.0357(8) 0.0518(10) 0.0356(8) 0.0058(7) -0.0001(6) 0.0033(7)
C12 0.0271(7) 0.0480(9) 0.0282(7) 0.0022(6) -0.0001(5) -0.0017(6)
C13 0.0308(7) 0.0466(9) 0.0343(8) 0.0002(6) 0.0005(6) -0.0044(6)
C14 0.0395(9) 0.0533(10) 0.0477(9) -0.0059(8) -0.0037(7) -0.0118(7)
C15 0.0356(8) 0.0751(13) 0.0441(9) -0.0027(9) -0.0072(7) -0.0139(8)
C16 0.0325(8) 0.0765(13) 0.0452(10) 0.0138(9) -0.0093(7) -0.0048(8)
C17 0.0354(8) 0.0535(10) 0.0468(9) 0.0114(8) -0.0033(7) -0.0005(7)
C18 0.0280(7) 0.0463(9) 0.0313(7) 0.0031(6) -0.0003(6) -0.0051(6)
C19 0.0291(7) 0.0389(8) 0.0325(7) 0.0033(6) -0.0006(5) -0.0006(6)
C20 0.0371(9) 0.1045(18) 0.0570(12) 0.0058(11) -0.0125(8) 0.0021(10)
C21 0.0575(11) 0.0464(10) 0.0702(13) 0.0106(9) -0.0132(9) 0.0077(9)
N1 0.0566(9) 0.0438(9) 0.0663(10) -0.0049(7) 0.0009(8) -0.0079(7)
N2 0.0467(8) 0.0479(9) 0.0645(10) -0.0100(7) -0.0031(7) -0.0123(7)
N3 0.0315(6) 0.0453(8) 0.0416(7) -0.0040(6) -0.0023(5) -0.0071(5)
N4 0.0279(6) 0.0388(7) 0.0317(6) 0.0010(5) -0.0028(5) -0.0027(5)
N5 0.0339(6) 0.0409(7) 0.0430(7) -0.0014(6) -0.0046(5) -0.0055(5)

loop_
_atom_type_symbol
_atom_type_description
_atom_type_scat_dispersion_real
_atom_type_scat_dispersion_imag
_atom_type_scat_source
C C 0.0033 0.0016 'International Tables Vol C Tables 4.2.6.8 and 6.1.1.4'
H H 0.0000 0.0000 'International Tables Vol C Tables 4.2.6.8 and 6.1.1.4'
N N 0.0061 0.0033 'International Tables Vol C Tables 4.2.6.8 and 6.1.1.4'

loop_
_geom_angle_atom_site_label_1
_geom_angle_atom_site_label_2
_geom_angle_atom_site_label_3
_geom_angle
C2 C1 H1A 109.5
C2 C1 H1B 109.5
H1A C1 H1B 109.5
C2 C1 H1C 109.5
H1A C1 H1C 109.5
H1B C1 H1C 109.5
C3 C2 C1 112.1(2)
C3 C2 H2A 109.2
C1 C2 H2A 109.2
C3 C2 H2B 109.2
C1 C2 H2B 109.2
H2A C2 H2B 107.9
C2 C3 C4 113.72(19)
C2 C3 H3A 108.8
C4 C3 H3A 108.8
C2 C3 H3B 108.8
C4 C3 H3B 108.8
H3A C3 H3B 107.7
C5 C4 C3 112.60(16)
C5 C4 H4A 109.1
C3 C4 H4A 109.1
C5 C4 H4B 109.1
C3 C4 H4B 109.1
H4A C4 H4B 107.8
N1 C5 C6 107.62(15)
N1 C5 C4 120.50(16)
C6 C5 C4 131.85(16)
N3 C6 C5 104.20(14)
N3 C6 C19 116.78(14)
C5 C6 C19 139.01(14)
C8 C7 C12 121.98(16)
C8 C7 N3 119.74(15)
C12 C7 N3 118.29(13)
C9 C8 C7 119.43(17)
C9 C8 H8 120.3
C7 C8 H8 120.3
C8 C9 C10 118.62(15)
C8 C9 C20 120.91(18)
C10 C9 C20 120.47(18)
C9 C10 C11 123.93(17)
C9 C10 H10 118.0
C11 C10 H10 118.0
C10 C11 C12 117.01(16)
C10 C11 C21 117.66(16)
C12 C11 C21 125.33(15)
C7 C12 C11 119.03(14)
C7 C12 N4 116.64(13)
C11 C12 N4 124.31(14)
N5 C13 C18 113.15(13)
N5 C13 C14 125.98(16)
C18 C13 C14 120.88(14)
C15 C14 C13 117.51(17)
C15 C14 H14 121.2
C13 C14 H14 121.2
C14 C15 C16 122.06(16)
C14 C15 H15 119.0
C16 C15 H15 119.0
C17 C16 C15 121.60(16)
C17 C16 H16 119.2
C15 C16 H16 119.2
C16 C17 C18 118.38(18)
C16 C17 H17 120.8
C18 C17 H17 120.8
C19 C18 C13 104.19(13)
C19 C18 C17 136.27(16)
C13 C18 C17 119.54(14)
N4 C19 C18 105.84(13)
N4 C19 C6 118.45(13)
C18 C19 C6 135.69(14)
C9 C20 H20A 109.5
C9 C20 H20B 109.5
H20A C20 H20B 109.5
C9 C20 H20C 109.5
H20A C20 H20C 109.5
H20B C20 H20C 109.5
C11 C21 H21A 109.5
C11 C21 H21B 109.5
H21A C21 H21B 109.5
C11 C21 H21C 109.5
H21A C21 H21C 109.5
H21B C21 H21C 109.5
N2 N1 C5 110.53(15)
N1 N2 N3 106.40(14)
N2 N3 C6 111.26(14)
N2 N3 C7 123.22(13)
C6 N3 C7 125.51(13)
N5 N4 C19 113.32(12)
N5 N4 C12 122.38(12)
C19 N4 C12 124.29(13)
C13 N5 N4 103.50(13)

loop_
_geom_bond_atom_site_label_1
_geom_bond_atom_site_label_2
_geom_bond_distance
C1 C2 1.525(4)
C1 H1A 0.9800
C1 H1B 0.9800
C1 H1C 0.9800
C2 C3 1.500(3)
C2 H2A 0.9900
C2 H2B 0.9900
C3 C4 1.531(3)
C3 H3A 0.9900
C3 H3B 0.9900
C4 C5 1.491(2)
C4 H4A 0.9900
C4 H4B 0.9900
C5 N1 1.360(2)
C5 C6 1.384(2)
C6 N3 1.3657(19)
C6 C19 1.427(2)
C7 C8 1.391(2)
C7 C12 1.399(2)
C7 N3 1.399(2)
C8 C9 1.375(3)
C8 H8 0.9500
C9 C10 1.385(3)
C9 C20 1.511(2)
C10 C11 1.391(2)
C10 H10 0.9500
C11 C12 1.411(2)
C11 C21 1.495(3)
C12 N4 1.4191(18)
C13 N5 1.343(2)
C13 C18 1.408(2)
C13 C14 1.423(2)
C14 C15 1.357(3)
C14 H14 0.9500
C15 C16 1.402(3)
C15 H15 0.9500
C16 C17 1.364(2)
C16 H16 0.9500
C17 C18 1.417(2)
C17 H17 0.9500
C18 C19 1.397(2)
C19 N4 1.3773(19)
C20 H20A 0.9800
C20 H20B 0.9800
C20 H20C 0.9800
C21 H21A 0.9800
C21 H21B 0.9800
C21 H21C 0.9800
N1 N2 1.312(2)
N2 N3 1.349(2)
N4 N5 1.3539(17)

loop_
_geom_torsion_atom_site_label_1
_geom_torsion_atom_site_label_2
_geom_torsion_atom_site_label_3
_geom_torsion_atom_site_label_4
_geom_torsion
C1 C2 C3 C4 176.0(2)
C2 C3 C4 C5 -67.3(2)
C3 C4 C5 N1 102.5(2)
C3 C4 C5 C6 -75.0(3)
N1 C5 C6 N3 0.00(18)
C4 C5 C6 N3 177.69(18)
N1 C5 C6 C19 178.89(18)
C4 C5 C6 C19 -3.4(4)
C12 C7 C8 C9 0.3(2)
N3 C7 C8 C9 -179.82(14)
C7 C8 C9 C10 -0.1(3)
C7 C8 C9 C20 -179.42(16)
C8 C9 C10 C11 0.3(3)
C20 C9 C10 C11 179.54(17)
C9 C10 C11 C12 -0.5(3)
C9 C10 C11 C21 179.75(17)
C8 C7 C12 C11 -0.5(2)
N3 C7 C12 C11 179.61(13)
C8 C7 C12 N4 -178.97(14)
N3 C7 C12 N4 1.1(2)
C10 C11 C12 C7 0.5(2)
C21 C11 C12 C7 -179.68(16)
C10 C11 C12 N4 178.93(14)
C21 C11 C12 N4 -1.3(3)
N5 C13 C14 C15 -178.67(16)
C18 C13 C14 C15 0.7(2)
C13 C14 C15 C16 -1.5(3)
C14 C15 C16 C17 0.8(3)
C15 C16 C17 C18 0.8(3)
N5 C13 C18 C19 0.12(17)
C14 C13 C18 C19 -179.33(14)
N5 C13 C18 C17 -179.73(14)
C14 C13 C18 C17 0.8(2)
C16 C17 C18 C19 178.64(17)
C16 C17 C18 C13 -1.6(2)
C13 C18 C19 N4 0.10(16)
C17 C18 C19 N4 179.92(17)
C13 C18 C19 C6 178.65(17)
C17 C18 C19 C6 -1.5(3)
N3 C6 C19 N4 -1.0(2)
C5 C6 C19 N4 -179.77(18)
N3 C6 C19 C18 -179.39(16)
C5 C6 C19 C18 1.8(3)
C6 C5 N1 N2 -0.1(2)
C4 C5 N1 N2 -178.10(17)
C5 N1 N2 N3 0.2(2)
N1 N2 N3 C6 -0.16(19)
N1 N2 N3 C7 178.48(14)
C5 C6 N3 N2 0.09(18)
C19 C6 N3 N2 -179.09(13)
C5 C6 N3 C7 -178.51(14)
C19 C6 N3 C7 2.3(2)
C8 C7 N3 N2 -0.8(2)
C12 C7 N3 N2 179.15(14)
C8 C7 N3 C6 177.67(15)
C12 C7 N3 C6 -2.4(2)
C18 C19 N4 N5 -0.30(17)
C6 C19 N4 N5 -179.15(13)
C18 C19 N4 C12 178.73(13)
C6 C19 N4 C12 -0.1(2)
C7 C12 N4 N5 178.99(13)
C11 C12 N4 N5 0.6(2)
C7 C12 N4 C19 0.0(2)
C11 C12 N4 C19 -178.37(14)
C18 C13 N5 N4 -0.29(17)
C14 C13 N5 N4 179.13(15)
C19 N4 N5 C13 0.36(17)
C12 N4 N5 C13 -178.69(13)
